data_2234723
loop_
_publ_author_name
'Zhou, Liang'
'Eli, Wumanjiang'

_publ_section_title
;
 (<i>R</i>)-2,2'-Bis(methoxymethoxy)-1,1'-binaphthyl
;
_journal_coeditor_code LH5447
_journal_issue 5
_journal_name_full 'Acta Crystallographica Section E'
_journal_page_first o1361
_journal_paper_doi 10.1107/S1600536812014699
_journal_volume 68
_journal_year 2012
_chemical_formula_iupac 'C24 H22 O4'
_chemical_formula_moiety 'C24 H22 O4'
_chemical_formula_sum 'C24 H22 O4'
_chemical_formula_weight 374.42
_chemical_name_systematic
;
(<i>R</i>)-2,2'-Bis(methoxymethoxy)-1,1'-binaphthyl
;
_space_group_IT_number 19
_symmetry_cell_setting orthorhombic
_symmetry_space_group_name_Hall 'P 2ac 2ab'
_symmetry_space_group_name_H-M 'P 21 21 21'
_atom_sites_solution_hydrogens geom
_atom_sites_solution_primary direct
_atom_sites_solution_secondary difmap
_audit_creation_method SHELXL-97
_cell_angle_alpha 90.00
_cell_angle_beta 90.00
_cell_angle_gamma 90.00
_cell_formula_units_Z 8
_cell_length_a 10.8608(13)
_cell_length_b 12.6158(14)
_cell_length_c 29.419(3)
_cell_measurement_reflns_used 9472
_cell_measurement_temperature 296(2)
_cell_measurement_theta_max 27.30
_cell_measurement_theta_min 2.47
_cell_volume 4030.9(8)
_computing_cell_refinement 'SAINT (Bruker, 2004)'
_computing_data_collection 'APEX2 (Bruker, 2004)'
_computing_data_reduction 'SAINT (Bruker, 2004)'
_computing_molecular_graphics 'SHELXTL (Sheldrick, 2008)'
_computing_publication_material 'publCIF (Westrip, 2010)'
_computing_structure_refinement 'SHELXL97 (Sheldrick, 2008)'
_computing_structure_solution 'SHELXS97 (Sheldrick, 2008)'
_diffrn_ambient_temperature 296(2)
_diffrn_measured_fraction_theta_full 0.993
_diffrn_measured_fraction_theta_max 0.993
_diffrn_measurement_device_type 'Bruker APEXII CCD'
_diffrn_measurement_method '\f and \w scans'
_diffrn_radiation_monochromator graphite
_diffrn_radiation_source 'fine-focus sealed tube'
_diffrn_radiation_type MoK\a
_diffrn_radiation_wavelength 0.71073
_diffrn_reflns_av_R_equivalents 0.0289
_diffrn_reflns_av_sigmaI/netI 0.0271
_diffrn_reflns_limit_h_max 14
_diffrn_reflns_limit_h_min -12
_diffrn_reflns_limit_k_max 16
_diffrn_reflns_limit_k_min -15
_diffrn_reflns_limit_l_max 32
_diffrn_reflns_limit_l_min -38
_diffrn_reflns_number 19981
_diffrn_reflns_theta_full 27.46
_diffrn_reflns_theta_max 27.46
_diffrn_reflns_theta_min 1.76
_exptl_absorpt_coefficient_mu 0.083
_exptl_absorpt_correction_T_max 0.9852
_exptl_absorpt_correction_T_min 0.9835
_exptl_absorpt_correction_type multi-scan
_exptl_absorpt_process_details '(SADABS; Bruker, 2004)'
_exptl_crystal_colour colourless
_exptl_crystal_density_diffrn 1.234
_exptl_crystal_density_method 'not measured'
_exptl_crystal_description block
_exptl_crystal_F_000 1584
_exptl_crystal_size_max 0.20
_exptl_crystal_size_mid 0.20
_exptl_crystal_size_min 0.18
_refine_diff_density_max 0.172
_refine_diff_density_min -0.160
_refine_ls_extinction_method none
_refine_ls_goodness_of_fit_ref 1.014
_refine_ls_hydrogen_treatment constr
_refine_ls_matrix_type full
_refine_ls_number_parameters 509
_refine_ls_number_reflns 5112
_refine_ls_number_restraints 0
_refine_ls_restrained_S_all 1.014
_refine_ls_R_factor_all 0.0820
_refine_ls_R_factor_gt 0.0613
_refine_ls_shift/su_max 0.000
_refine_ls_shift/su_mean 0.000
_refine_ls_structure_factor_coef Fsqd
_refine_ls_weighting_details 'calc w=1/[\s^2^(Fo^2^)+(0.0460P)^2^+1.9000P] where P=(Fo^2^+2Fc^2^)/3'
_refine_ls_weighting_scheme calc
_refine_ls_wR_factor_gt 0.1333
_refine_ls_wR_factor_ref 0.1486
_reflns_number_gt 3899
_reflns_number_total 5112
_reflns_threshold_expression I>2\s(I)
_cod_data_source_file lh5447.cif
_cod_data_source_block I
_cod_database_code 2234723
_cod_database_fobs_code 2234723

loop_
_symmetry_equiv_pos_as_xyz
'x, y, z'
'-x+1/2, -y, z+1/2'
'-x, y+1/2, -z+1/2'
'x+1/2, -y+1/2, -z'

loop_
_atom_site_type_symbol
_atom_site_label
_atom_site_fract_x
_atom_site_fract_y
_atom_site_fract_z
_atom_site_U_iso_or_equiv
_atom_site_adp_type
_atom_site_calc_flag
_atom_site_refinement_flags
_atom_site_occupancy
O O1 0.4117(4) 0.0210(3) 0.75572(11) 0.0945(10) Uani d . 1
O O2 0.3955(3) 0.1954(2) 0.78134(9) 0.0813(9) Uani d . 1
O O3 0.0860(3) 0.2176(3) 0.72124(11) 0.0832(9) Uani d . 1
O O4 -0.1250(4) 0.2162(4) 0.70515(17) 0.1260(15) Uani d . 1
C C1 0.2928(6) -0.0116(5) 0.7687(2) 0.120(2) Uani d . 1
H H1A 0.2664 -0.0687 0.7495 0.179 Uiso calc R 1
H H1B 0.2367 0.0468 0.7658 0.179 Uiso calc R 1
H H1C 0.2944 -0.0352 0.7998 0.179 Uiso calc R 1
C C2 0.4595(5) 0.0971(4) 0.78456(17) 0.0942(16) Uani d . 1
H H2A 0.5456 0.1084 0.7773 0.113 Uiso calc R 1
H H2B 0.4549 0.0715 0.8156 0.113 Uiso calc R 1
C C3 0.3998(4) 0.2504(3) 0.74082(13) 0.0626(10) Uani d . 1
C C4 0.4970(4) 0.2400(4) 0.70941(15) 0.0774(12) Uani d . 1
H H4A 0.5602 0.1919 0.7149 0.093 Uiso calc R 1
C C5 0.4984(4) 0.2999(4) 0.67137(14) 0.0750(12) Uani d . 1
H H5A 0.5624 0.2914 0.6507 0.090 Uiso calc R 1
C C6 0.4067(4) 0.3741(3) 0.66208(12) 0.0639(10) Uani d . 1
C C7 0.4095(5) 0.4410(4) 0.62319(14) 0.0844(14) Uani d . 1
H H7A 0.4737 0.4349 0.6025 0.101 Uiso calc R 1
C C8 0.3192(6) 0.5137(5) 0.61598(17) 0.0992(17) Uani d . 1
H H8A 0.3222 0.5566 0.5903 0.119 Uiso calc R 1
C C9 0.2226(5) 0.5248(5) 0.64653(18) 0.0982(17) Uani d . 1
H H9A 0.1616 0.5750 0.6412 0.118 Uiso calc R 1
C C10 0.2166(4) 0.4622(4) 0.68445(14) 0.0739(11) Uani d . 1
H H10A 0.1514 0.4704 0.7046 0.089 Uiso calc R 1
C C11 0.3077(3) 0.3855(3) 0.69335(12) 0.0562(8) Uani d . 1
C C12 0.3056(3) 0.3207(3) 0.73325(11) 0.0516(8) Uani d . 1
C C13 0.2020(3) 0.3309(3) 0.76685(12) 0.0534(8) Uani d . 1
C C14 0.2173(3) 0.3964(3) 0.80585(11) 0.0530(8) Uani d . 1
C C15 0.3265(4) 0.4533(3) 0.81477(12) 0.0623(10) Uani d . 1
H H15A 0.3922 0.4478 0.7946 0.075 Uiso calc R 1
C C16 0.3377(4) 0.5159(4) 0.85211(13) 0.0780(12) Uani d . 1
H H16A 0.4109 0.5520 0.8575 0.094 Uiso calc R 1
C C17 0.2384(5) 0.5263(4) 0.88279(15) 0.0838(14) Uani d . 1
H H17A 0.2460 0.5701 0.9081 0.101 Uiso calc R 1
C C18 0.1326(5) 0.4728(4) 0.87558(13) 0.0763(13) Uani d . 1
H H18A 0.0682 0.4797 0.8962 0.092 Uiso calc R 1
C C19 0.1179(4) 0.4065(3) 0.83725(12) 0.0600(9) Uani d . 1
C C20 0.0081(4) 0.3500(4) 0.82853(15) 0.0770(12) Uani d . 1
H H20A -0.0572 0.3558 0.8488 0.092 Uiso calc R 1
C C21 -0.0045(4) 0.2878(4) 0.79143(16) 0.0792(12) Uani d . 1
H H21A -0.0775 0.2509 0.7866 0.095 Uiso calc R 1
C C22 0.0937(4) 0.2788(3) 0.75972(14) 0.0635(9) Uani d . 1
C C23 -0.0202(6) 0.1552(5) 0.7137(2) 0.1127(19) Uani d . 1
H H23A -0.0056 0.1087 0.6880 0.135 Uiso calc R 1
H H23B -0.0349 0.1112 0.7402 0.135 Uiso calc R 1
C C24 -0.1165(7) 0.2764(6) 0.6640(3) 0.141(3) Uani d . 1
H H24A -0.1962 0.3039 0.6563 0.211 Uiso calc R 1
H H24B -0.0876 0.2315 0.6399 0.211 Uiso calc R 1
H H24C -0.0599 0.3341 0.6682 0.211 Uiso calc R 1
O O5 0.2538(3) 0.6716(3) 0.50914(12) 0.0909(10) Uani d . 1
O O6 0.4394(3) 0.6111(2) 0.47870(9) 0.0783(9) Uani d . 1
O O7 0.5160(4) 0.3566(2) 0.51724(11) 0.1022(12) Uani d . 1
O O8 0.4472(4) 0.1847(3) 0.51517(14) 0.1148(14) Uani d . 1
C C25 0.1766(6) 0.5825(5) 0.5021(2) 0.118(2) Uani d . 1
H H25A 0.1165 0.5789 0.5260 0.177 Uiso calc R 1
H H25B 0.2255 0.5190 0.5023 0.177 Uiso calc R 1
H H25C 0.1357 0.5891 0.4734 0.177 Uiso calc R 1
C C26 0.3418(4) 0.6854(4) 0.47605(16) 0.0817(13) Uani d . 1
H H26A 0.3756 0.7563 0.4786 0.098 Uiso calc R 1
H H26B 0.3031 0.6795 0.4465 0.098 Uiso calc R 1
C C27 0.5225(4) 0.6199(3) 0.51385(12) 0.0563(9) Uani d . 1
C C28 0.5085(4) 0.6944(3) 0.54955(12) 0.0615(9) Uani d . 1
H H28A 0.4421 0.7409 0.5495 0.074 Uiso calc R 1
C C29 0.5917(4) 0.6978(3) 0.58372(12) 0.0571(9) Uani d . 1
H H29A 0.5812 0.7468 0.6070 0.069 Uiso calc R 1
C C30 0.6929(3) 0.6295(3) 0.58500(11) 0.0505(8) Uani d . 1
C C31 0.7808(4) 0.6324(3) 0.61994(12) 0.0648(10) Uani d . 1
H H31A 0.7705 0.6799 0.6438 0.078 Uiso calc R 1
C C32 0.8801(4) 0.5679(4) 0.61975(15) 0.0841(14) Uani d . 1
H H32A 0.9375 0.5714 0.6431 0.101 Uiso calc R 1
C C33 0.8960(4) 0.4950(4) 0.58375(15) 0.0868(14) Uani d . 1
H H33A 0.9645 0.4508 0.5835 0.104 Uiso calc R 1
C C34 0.8121(4) 0.4888(3) 0.54953(14) 0.0682(10) Uani d . 1
H H34A 0.8237 0.4397 0.5263 0.082 Uiso calc R 1
C C35 0.7081(3) 0.5553(3) 0.54859(11) 0.0498(8) Uani d . 1
C C36 0.6203(3) 0.5517(3) 0.51278(11) 0.0493(8) Uani d . 1
C C37 0.6325(3) 0.4750(3) 0.47417(12) 0.0550(8) Uani d . 1
C C38 0.6962(3) 0.5012(3) 0.43387(12) 0.0604(10) Uani d . 1
C C39 0.7466(4) 0.6026(4) 0.42678(13) 0.0717(11) Uani d . 1
H H39A 0.7384 0.6540 0.4492 0.086 Uiso calc R 1
C C40 0.8078(4) 0.6271(5) 0.38709(14) 0.0926(16) Uani d . 1
H H40A 0.8396 0.6948 0.3828 0.111 Uiso calc R 1
C C41 0.8224(4) 0.5502(6) 0.35312(16) 0.103(2) Uani d . 1
H H41A 0.8664 0.5664 0.3269 0.124 Uiso calc R 1
C C42 0.7729(5) 0.4525(5) 0.35830(15) 0.0939(18) Uani d . 1
H H42A 0.7815 0.4028 0.3352 0.113 Uiso calc R 1
C C43 0.7083(4) 0.4247(4) 0.39834(13) 0.0733(12) Uani d . 1
C C44 0.6552(5) 0.3250(4) 0.40443(16) 0.0904(16) Uani d . 1
H H44A 0.6635 0.2744 0.3817 0.109 Uiso calc R 1
C C45 0.5919(6) 0.2999(4) 0.44260(17) 0.0960(16) Uani d . 1
H H45A 0.5573 0.2329 0.4460 0.115 Uiso calc R 1
C C46 0.5789(5) 0.3777(3) 0.47759(14) 0.0759(12) Uani d . 1
C C47 0.4089(6) 0.2867(4) 0.5151(2) 0.1091(18) Uani d . 1
H H47A 0.3557 0.2995 0.5410 0.131 Uiso calc R 1
H H47B 0.3623 0.3010 0.4876 0.131 Uiso calc R 1
C C48 0.5053(7) 0.1531(5) 0.5563(2) 0.131(2) Uani d . 1
H H48A 0.5094 0.0771 0.5576 0.197 Uiso calc R 1
H H48B 0.4586 0.1789 0.5817 0.197 Uiso calc R 1
H H48C 0.5870 0.1818 0.5575 0.197 Uiso calc R 1

loop_
_atom_site_aniso_label
_atom_site_aniso_U_11
_atom_site_aniso_U_22
_atom_site_aniso_U_33
_atom_site_aniso_U_12
_atom_site_aniso_U_13
_atom_site_aniso_U_23
O1 0.128(3) 0.079(2) 0.076(2) 0.021(2) 0.018(2) -0.0026(18)
O2 0.105(2) 0.0805(18) 0.0582(16) 0.0357(18) 0.0044(16) 0.0046(14)
O3 0.0700(18) 0.085(2) 0.095(2) -0.0153(16) 0.0032(17) -0.0180(18)
O4 0.077(2) 0.166(4) 0.135(3) -0.024(3) 0.002(3) -0.031(3)
C1 0.150(6) 0.115(4) 0.093(4) -0.008(5) 0.023(4) 0.005(4)
C2 0.108(4) 0.091(3) 0.084(3) 0.045(3) -0.010(3) 0.005(3)
C3 0.069(2) 0.068(2) 0.051(2) 0.012(2) 0.0039(18) -0.0084(18)
C4 0.072(3) 0.089(3) 0.071(3) 0.016(2) 0.007(2) -0.015(2)
C5 0.068(3) 0.096(3) 0.061(2) -0.005(3) 0.020(2) -0.023(2)
C6 0.065(2) 0.081(3) 0.0456(18) -0.021(2) 0.0046(17) -0.0107(19)
C7 0.084(3) 0.118(4) 0.052(2) -0.036(3) 0.013(2) -0.001(3)
C8 0.107(4) 0.124(4) 0.067(3) -0.035(4) -0.013(3) 0.030(3)
C9 0.084(3) 0.116(4) 0.095(3) -0.006(3) -0.011(3) 0.044(3)
C10 0.062(2) 0.089(3) 0.071(3) -0.005(2) 0.003(2) 0.018(2)
C11 0.0539(19) 0.063(2) 0.0512(19) -0.0090(18) -0.0021(16) -0.0026(17)
C12 0.0522(18) 0.0567(19) 0.0460(17) -0.0031(17) 0.0052(15) -0.0045(16)
C13 0.0541(19) 0.0543(19) 0.0518(19) 0.0032(16) 0.0088(16) 0.0073(16)
C14 0.060(2) 0.0553(19) 0.0438(17) 0.0103(17) 0.0077(16) 0.0131(15)
C15 0.065(2) 0.075(2) 0.0475(19) -0.001(2) 0.0134(18) 0.0015(19)
C16 0.085(3) 0.092(3) 0.057(2) -0.009(3) 0.004(2) -0.006(2)
C17 0.099(3) 0.098(3) 0.054(2) 0.013(3) 0.002(2) -0.009(2)
C18 0.081(3) 0.102(3) 0.046(2) 0.025(3) 0.017(2) 0.011(2)
C19 0.064(2) 0.069(2) 0.0476(19) 0.012(2) 0.0113(17) 0.0142(18)
C20 0.059(2) 0.101(3) 0.071(3) 0.007(2) 0.024(2) 0.019(3)
C21 0.057(2) 0.094(3) 0.087(3) -0.008(2) 0.008(2) 0.013(3)
C22 0.058(2) 0.065(2) 0.068(2) -0.0024(19) 0.0054(19) 0.006(2)
C23 0.105(4) 0.100(4) 0.133(5) -0.039(4) -0.003(4) -0.018(4)
C24 0.114(5) 0.172(7) 0.138(6) 0.030(5) -0.010(5) -0.038(6)
O5 0.079(2) 0.099(2) 0.094(2) 0.018(2) -0.0084(19) -0.025(2)
O6 0.0817(19) 0.0871(19) 0.0662(17) 0.0279(17) -0.0209(15) -0.0263(15)
O7 0.152(3) 0.0740(18) 0.080(2) -0.047(2) 0.021(2) -0.0224(17)
O8 0.166(4) 0.081(2) 0.097(3) -0.035(3) -0.015(3) -0.011(2)
C25 0.110(4) 0.126(5) 0.117(5) -0.012(4) -0.018(4) -0.011(4)
C26 0.090(3) 0.079(3) 0.076(3) 0.024(3) -0.023(3) -0.005(2)
C27 0.064(2) 0.058(2) 0.0462(18) -0.0009(18) -0.0037(17) -0.0101(16)
C28 0.066(2) 0.061(2) 0.058(2) 0.0099(19) 0.0024(19) -0.0143(18)
C29 0.066(2) 0.0548(19) 0.0506(19) -0.0038(18) 0.0092(18) -0.0154(16)
C30 0.0551(19) 0.0555(18) 0.0410(16) -0.0080(17) 0.0059(15) -0.0083(15)
C31 0.072(3) 0.075(2) 0.047(2) -0.009(2) 0.0035(18) -0.0154(19)
C32 0.074(3) 0.112(4) 0.066(3) 0.006(3) -0.017(2) -0.023(3)
C33 0.078(3) 0.103(3) 0.080(3) 0.027(3) -0.016(3) -0.023(3)
C34 0.067(2) 0.074(2) 0.064(2) 0.012(2) -0.002(2) -0.020(2)
C35 0.0554(19) 0.0510(18) 0.0431(16) -0.0072(16) 0.0040(15) -0.0099(15)
C36 0.0543(19) 0.0485(17) 0.0450(17) -0.0034(16) 0.0027(15) -0.0116(15)
C37 0.057(2) 0.059(2) 0.0485(18) 0.0048(17) -0.0054(16) -0.0164(16)
C38 0.0490(19) 0.084(3) 0.0485(19) 0.0088(19) -0.0069(16) -0.0244(19)
C39 0.063(2) 0.104(3) 0.048(2) -0.012(2) 0.0008(18) -0.020(2)
C40 0.075(3) 0.146(4) 0.057(2) -0.030(3) -0.001(2) -0.014(3)
C41 0.065(3) 0.189(6) 0.056(3) -0.011(4) 0.004(2) -0.032(4)
C42 0.073(3) 0.160(5) 0.049(2) 0.021(3) -0.004(2) -0.043(3)
C43 0.065(2) 0.103(3) 0.052(2) 0.016(2) -0.0113(19) -0.033(2)
C44 0.112(4) 0.088(3) 0.072(3) 0.021(3) -0.012(3) -0.044(3)
C45 0.144(5) 0.065(3) 0.079(3) -0.006(3) -0.006(3) -0.028(2)
C46 0.102(3) 0.066(2) 0.060(2) -0.006(2) -0.002(2) -0.023(2)
C47 0.121(5) 0.088(4) 0.118(4) -0.016(4) -0.006(4) 0.007(3)
C48 0.163(6) 0.118(5) 0.112(5) 0.004(5) -0.019(5) 0.025(4)

loop_
_atom_type_symbol
_atom_type_description
_atom_type_scat_dispersion_real
_atom_type_scat_dispersion_imag
_atom_type_scat_source
C C 0.0033 0.0016 'International Tables Vol C Tables 4.2.6.8 and 6.1.1.4'
H H 0.0000 0.0000 'International Tables Vol C Tables 4.2.6.8 and 6.1.1.4'
O O 0.0106 0.0060 'International Tables Vol C Tables 4.2.6.8 and 6.1.1.4'

loop_
_geom_angle_atom_site_label_1
_geom_angle_atom_site_label_2
_geom_angle_atom_site_label_3
_geom_angle
C2 O1 C1 112.3(4)
C3 O2 C2 118.6(3)
C22 O3 C23 119.5(4)
C23 O4 C24 113.1(5)
O1 C1 H1A 109.5
O1 C1 H1B 109.5
H1A C1 H1B 109.5
O1 C1 H1C 109.5
H1A C1 H1C 109.5
H1B C1 H1C 109.5
O1 C2 O2 112.4(4)
O1 C2 H2A 109.1
O2 C2 H2A 109.1
O1 C2 H2B 109.1
O2 C2 H2B 109.1
H2A C2 H2B 107.9
C12 C3 O2 116.1(3)
C12 C3 C4 120.9(4)
O2 C3 C4 123.0(4)
C5 C4 C3 119.9(4)
C5 C4 H4A 120.0
C3 C4 H4A 120.0
C4 C5 C6 122.1(4)
C4 C5 H5A 119.0
C6 C5 H5A 119.0
C5 C6 C7 122.8(4)
C5 C6 C11 118.7(4)
C7 C6 C11 118.5(4)
C8 C7 C6 120.7(4)
C8 C7 H7A 119.7
C6 C7 H7A 119.7
C7 C8 C9 120.8(5)
C7 C8 H8A 119.6
C9 C8 H8A 119.6
C10 C9 C8 120.4(5)
C10 C9 H9A 119.8
C8 C9 H9A 119.8
C9 C10 C11 121.0(4)
C9 C10 H10A 119.5
C11 C10 H10A 119.5
C10 C11 C6 118.7(4)
C10 C11 C12 122.2(3)
C6 C11 C12 119.1(4)
C3 C12 C11 119.3(3)
C3 C12 C13 120.4(3)
C11 C12 C13 120.2(3)
C22 C13 C14 120.3(3)
C22 C13 C12 120.2(3)
C14 C13 C12 119.5(3)
C15 C14 C13 122.9(3)
C15 C14 C19 118.0(3)
C13 C14 C19 119.1(3)
C16 C15 C14 121.5(4)
C16 C15 H15A 119.3
C14 C15 H15A 119.3
C15 C16 C17 120.1(4)
C15 C16 H16A 119.9
C17 C16 H16A 119.9
C18 C17 C16 120.2(4)
C18 C17 H17A 119.9
C16 C17 H17A 119.9
C17 C18 C19 121.2(4)
C17 C18 H18A 119.4
C19 C18 H18A 119.4
C20 C19 C18 122.6(4)
C20 C19 C14 118.4(4)
C18 C19 C14 119.0(4)
C21 C20 C19 121.7(4)
C21 C20 H20A 119.2
C19 C20 H20A 119.2
C20 C21 C22 120.0(4)
C20 C21 H21A 120.0
C22 C21 H21A 120.0
C13 C22 O3 116.8(3)
C13 C22 C21 120.5(4)
O3 C22 C21 122.7(4)
O4 C23 O3 112.7(4)
O4 C23 H23A 109.1
O3 C23 H23A 109.1
O4 C23 H23B 109.1
O3 C23 H23B 109.1
H23A C23 H23B 107.8
O4 C24 H24A 109.5
O4 C24 H24B 109.5
H24A C24 H24B 109.5
O4 C24 H24C 109.5
H24A C24 H24C 109.5
H24B C24 H24C 109.5
C26 O5 C25 114.1(4)
C27 O6 C26 118.6(3)
C46 O7 C47 118.3(4)
C47 O8 C48 113.9(5)
O5 C25 H25A 109.5
O5 C25 H25B 109.5
H25A C25 H25B 109.5
O5 C25 H25C 109.5
H25A C25 H25C 109.5
H25B C25 H25C 109.5
O5 C26 O6 113.4(4)
O5 C26 H26A 108.9
O6 C26 H26A 108.9
O5 C26 H26B 108.9
O6 C26 H26B 108.9
H26A C26 H26B 107.7
C36 C27 O6 116.2(3)
C36 C27 C28 121.2(3)
O6 C27 C28 122.7(3)
C29 C28 C27 120.0(3)
C29 C28 H28A 120.0
C27 C28 H28A 120.0
C28 C29 C30 121.8(3)
C28 C29 H29A 119.1
C30 C29 H29A 119.1
C29 C30 C31 122.6(3)
C29 C30 C35 118.3(3)
C31 C30 C35 119.1(3)
C32 C31 C30 121.6(4)
C32 C31 H31A 119.2
C30 C31 H31A 119.2
C31 C32 C33 119.5(4)
C31 C32 H32A 120.2
C33 C32 H32A 120.2
C34 C33 C32 120.7(4)
C34 C33 H33A 119.7
C32 C33 H33A 119.7
C33 C34 C35 121.2(4)
C33 C34 H34A 119.4
C35 C34 H34A 119.4
C34 C35 C36 122.3(3)
C34 C35 C30 117.9(3)
C36 C35 C30 119.9(3)
C27 C36 C35 118.9(3)
C27 C36 C37 119.5(3)
C35 C36 C37 121.6(3)
C46 C37 C38 118.9(3)
C46 C37 C36 119.2(3)
C38 C37 C36 121.9(3)
C39 C38 C37 121.9(3)
C39 C38 C43 118.1(4)
C37 C38 C43 120.0(4)
C40 C39 C38 121.1(4)
C40 C39 H39A 119.5
C38 C39 H39A 119.5
C39 C40 C41 120.2(5)
C39 C40 H40A 119.9
C41 C40 H40A 119.9
C42 C41 C40 120.3(5)
C42 C41 H41A 119.8
C40 C41 H41A 119.8
C41 C42 C43 121.1(5)
C41 C42 H42A 119.5
C43 C42 H42A 119.5
C44 C43 C42 122.3(4)
C44 C43 C38 118.5(4)
C42 C43 C38 119.1(5)
C45 C44 C43 121.8(4)
C45 C44 H44A 119.1
C43 C44 H44A 119.1
C44 C45 C46 119.2(4)
C44 C45 H45A 120.4
C46 C45 H45A 120.4
C37 C46 O7 116.7(3)
C37 C46 C45 121.5(4)
O7 C46 C45 121.8(4)
O8 C47 O7 109.2(5)
O8 C47 H47A 109.8
O7 C47 H47A 109.8
O8 C47 H47B 109.8
O7 C47 H47B 109.8
H47A C47 H47B 108.3
O8 C48 H48A 109.5
O8 C48 H48B 109.5
H48A C48 H48B 109.5
O8 C48 H48C 109.5
H48A C48 H48C 109.5
H48B C48 H48C 109.5

loop_
_geom_bond_atom_site_label_1
_geom_bond_atom_site_label_2
_geom_bond_distance
O1 C2 1.382(6)
O1 C1 1.408(7)
O2 C3 1.380(4)
O2 C2 1.425(5)
O3 C22 1.373(5)
O3 C23 1.414(6)
O4 C23 1.396(7)
O4 C24 1.433(8)
C1 H1A 0.9600
C1 H1B 0.9600
C1 H1C 0.9600
C2 H2A 0.9700
C2 H2B 0.9700
C3 C12 1.372(5)
C3 C4 1.409(5)
C4 C5 1.351(6)
C4 H4A 0.9300
C5 C6 1.394(6)
C5 H5A 0.9300
C6 C7 1.422(6)
C6 C11 1.422(5)
C7 C8 1.360(7)
C7 H7A 0.9300
C8 C9 1.389(7)
C8 H8A 0.9300
C9 C10 1.368(6)
C9 H9A 0.9300
C10 C11 1.409(5)
C10 H10A 0.9300
C11 C12 1.430(5)
C12 C13 1.502(5)
C13 C22 1.364(5)
C13 C14 1.423(5)
C14 C15 1.411(5)
C14 C19 1.426(5)
C15 C16 1.358(5)
C15 H15A 0.9300
C16 C17 1.413(6)
C16 H16A 0.9300
C17 C18 1.350(7)
C17 H17A 0.9300
C18 C19 1.413(6)
C18 H18A 0.9300
C19 C20 1.412(6)
C20 C21 1.351(6)
C20 H20A 0.9300
C21 C22 1.422(6)
C21 H21A 0.9300
C23 H23A 0.9700
C23 H23B 0.9700
C24 H24A 0.9600
C24 H24B 0.9600
C24 H24C 0.9600
O5 C26 1.376(5)
O5 C25 1.417(6)
O6 C27 1.377(4)
O6 C26 1.416(5)
O7 C46 1.378(5)
O7 C47 1.461(6)
O8 C47 1.352(6)
O8 C48 1.423(6)
C25 H25A 0.9600
C25 H25B 0.9600
C25 H25C 0.9600
C26 H26A 0.9700
C26 H26B 0.9700
C27 C36 1.368(5)
C27 C28 1.418(5)
C28 C29 1.352(5)
C28 H28A 0.9300
C29 C30 1.397(5)
C29 H29A 0.9300
C30 C31 1.404(5)
C30 C35 1.432(4)
C31 C32 1.351(6)
C31 H31A 0.9300
C32 C33 1.413(6)
C32 H32A 0.9300
C33 C34 1.360(6)
C33 H33A 0.9300
C34 C35 1.407(5)
C34 H34A 0.9300
C35 C36 1.422(5)
C36 C37 1.498(4)
C37 C46 1.363(5)
C37 C38 1.412(5)
C38 C39 1.407(6)
C38 C43 1.429(5)
C39 C40 1.379(6)
C39 H39A 0.9300
C40 C41 1.402(7)
C40 H40A 0.9300
C41 C42 1.353(8)
C41 H41A 0.9300
C42 C43 1.415(7)
C42 H42A 0.9300
C43 C44 1.396(7)
C44 C45 1.354(7)
C44 H44A 0.9300
C45 C46 1.429(5)
C45 H45A 0.9300
C47 H47A 0.9700
C47 H47B 0.9700
C48 H48A 0.9600
C48 H48B 0.9600
C48 H48C 0.9600

loop_
_geom_hbond_atom_site_label_D
_geom_hbond_atom_site_label_H
_geom_hbond_atom_site_label_A
_geom_hbond_site_symmetry_A
_geom_hbond_distance_DH
_geom_hbond_distance_HA
_geom_hbond_distance_DA
_geom_hbond_angle_DHA
C34 H34A O8 4_556 0.93 2.40 3.251(5) 152.2
C39 H39A O5 4_566 0.93 2.52 3.417(5) 161.1

loop_
_geom_torsion_atom_site_label_1
_geom_torsion_atom_site_label_2
_geom_torsion_atom_site_label_3
_geom_torsion_atom_site_label_4
_geom_torsion
_geom_torsion_publ_flag
C1 O1 C2 O2 -68.1(6) y
C3 O2 C2 O1 -64.4(6) ?
C2 O2 C3 C12 157.1(4) ?
C2 O2 C3 C4 -25.7(6) ?
C12 C3 C4 C5 0.2(7) ?
O2 C3 C4 C5 -176.9(4) ?
C3 C4 C5 C6 1.0(7) ?
C4 C5 C6 C7 177.2(4) ?
C4 C5 C6 C11 -1.1(6) ?
C5 C6 C7 C8 -178.7(4) ?
C11 C6 C7 C8 -0.3(6) ?
C6 C7 C8 C9 0.3(8) ?
C7 C8 C9 C10 -0.2(9) ?
C8 C9 C10 C11 0.0(8) ?
C9 C10 C11 C6 0.0(6) ?
C9 C10 C11 C12 178.4(4) ?
C5 C6 C11 C10 178.6(4) ?
C7 C6 C11 C10 0.2(5) ?
C5 C6 C11 C12 0.1(5) ?
C7 C6 C11 C12 -178.3(3) ?
O2 C3 C12 C11 176.1(3) ?
C4 C3 C12 C11 -1.2(6) ?
O2 C3 C12 C13 -3.0(5) ?
C4 C3 C12 C13 179.7(4) ?
C10 C11 C12 C3 -177.4(4) ?
C6 C11 C12 C3 1.0(5) ?
C10 C11 C12 C13 1.7(5) ?
C6 C11 C12 C13 -179.9(3) ?
C3 C12 C13 C22 -97.9(4) ?
C11 C12 C13 C22 83.1(4) ?
C3 C12 C13 C14 82.9(4) ?
C11 C12 C13 C14 -96.1(4) ?
C22 C13 C14 C15 -179.1(3) ?
C12 C13 C14 C15 0.1(5) ?
C22 C13 C14 C19 0.1(5) ?
C12 C13 C14 C19 179.3(3) ?
C13 C14 C15 C16 179.4(4) ?
C19 C14 C15 C16 0.2(5) ?
C14 C15 C16 C17 -0.8(6) ?
C15 C16 C17 C18 1.1(7) ?
C16 C17 C18 C19 -0.7(7) ?
C17 C18 C19 C20 -179.5(4) ?
C17 C18 C19 C14 0.1(6) ?
C15 C14 C19 C20 179.8(3) ?
C13 C14 C19 C20 0.6(5) ?
C15 C14 C19 C18 0.2(5) ?
C13 C14 C19 C18 -179.0(3) ?
C18 C19 C20 C21 179.3(4) ?
C14 C19 C20 C21 -0.3(6) ?
C19 C20 C21 C22 -0.6(7) ?
C14 C13 C22 O3 179.7(3) ?
C12 C13 C22 O3 0.5(5) ?
C14 C13 C22 C21 -1.0(6) ?
C12 C13 C22 C21 179.8(3) ?
C23 O3 C22 C13 175.1(4) ?
C23 O3 C22 C21 -4.1(6) ?
C20 C21 C22 C13 1.3(6) ?
C20 C21 C22 O3 -179.5(4) ?
C24 O4 C23 O3 64.4(7) y
C22 O3 C23 O4 67.9(7) ?
C25 O5 C26 O6 -73.6(5) y
C27 O6 C26 O5 -71.5(5) ?
C26 O6 C27 C36 -174.9(4) ?
C26 O6 C27 C28 5.5(6) ?
C36 C27 C28 C29 -1.0(6) ?
O6 C27 C28 C29 178.5(4) ?
C27 C28 C29 C30 0.3(6) ?
C28 C29 C30 C31 179.4(4) ?
C28 C29 C30 C35 0.6(5) ?
C29 C30 C31 C32 -177.9(4) ?
C35 C30 C31 C32 0.9(6) ?
C30 C31 C32 C33 -0.4(7) ?
C31 C32 C33 C34 -0.4(8) ?
C32 C33 C34 C35 0.7(7) ?
C33 C34 C35 C36 178.9(4) ?
C33 C34 C35 C30 -0.3(6) ?
C29 C30 C35 C34 178.3(3) ?
C31 C30 C35 C34 -0.5(5) ?
C29 C30 C35 C36 -0.8(5) ?
C31 C30 C35 C36 -179.7(3) ?
O6 C27 C36 C35 -178.8(3) ?
C28 C27 C36 C35 0.8(5) ?
O6 C27 C36 C37 1.1(5) ?
C28 C27 C36 C37 -179.3(3) ?
C34 C35 C36 C27 -179.0(3) ?
C30 C35 C36 C27 0.1(5) ?
C34 C35 C36 C37 1.1(5) ?
C30 C35 C36 C37 -179.8(3) ?
C27 C36 C37 C46 -89.5(5) ?
C35 C36 C37 C46 90.4(5) ?
C27 C36 C37 C38 89.4(4) ?
C35 C36 C37 C38 -90.7(4) ?
C46 C37 C38 C39 175.6(4) ?
C36 C37 C38 C39 -3.3(5) ?
C46 C37 C38 C43 -2.7(6) ?
C36 C37 C38 C43 178.4(3) ?
C37 C38 C39 C40 -179.6(4) ?
C43 C38 C39 C40 -1.2(6) ?
C38 C39 C40 C41 -0.8(7) ?
C39 C40 C41 C42 2.3(8) ?
C40 C41 C42 C43 -1.6(8) ?
C41 C42 C43 C44 179.3(5) ?
C41 C42 C43 C38 -0.4(7) ?
C39 C38 C43 C44 -177.9(4) ?
C37 C38 C43 C44 0.5(6) ?
C39 C38 C43 C42 1.8(6) ?
C37 C38 C43 C42 -179.8(4) ?
C42 C43 C44 C45 -178.9(5) ?
C38 C43 C44 C45 0.8(7) ?
C43 C44 C45 C46 0.1(8) ?
C38 C37 C46 O7 -178.9(4) ?
C36 C37 C46 O7 0.0(6) ?
C38 C37 C46 C45 3.7(6) ?
C36 C37 C46 C45 -177.4(4) ?
C47 O7 C46 C37 148.1(4) ?
C47 O7 C46 C45 -34.5(7) ?
C44 C45 C46 C37 -2.4(8) ?
C44 C45 C46 O7 -179.7(5) ?
C48 O8 C47 O7 65.8(7) y
C46 O7 C47 O8 81.5(6) ?

loop_
_cod_related_entry_id
_cod_related_entry_database
_cod_related_entry_code
1 ChemSpider 9134924
